data_1504843
loop_
_publ_author_name
'Lehnherr, Dan'
'McDonald, Robert'
'Tykwinski, Rik R.'

_publ_section_title
;
 Exploring electronically polarized pentacenes.
;
_journal_issue 19
_journal_name_full 'Organic letters'
_journal_page_first 4163
_journal_page_last 4166
_journal_paper_doi 10.1021/ol801464k
_journal_volume 10
_journal_year 2008
_chemical_formula_moiety 'C42 H40 Si'
_chemical_formula_sum 'C42 H40 Si'
_chemical_formula_weight 572.83
_chemical_name_systematic 13-(4-methylphenylethynyl)-6-(triisopropylethynyl)pentacene
_space_group_IT_number 2
_symmetry_cell_setting triclinic
_symmetry_space_group_name_Hall '-P 1'
_symmetry_space_group_name_H-M 'P -1'
_atom_sites_solution_hydrogens geom
_atom_sites_solution_primary direct
_atom_sites_solution_secondary difmap
_audit_creation_method SHELXL-97
_cell_angle_alpha 95.3146(18)
_cell_angle_beta 115.2970(16)
_cell_angle_gamma 116.2079(16)
_cell_formula_units_Z 2
_cell_length_a 12.0801(14)
_cell_length_b 13.1806(15)
_cell_length_c 13.6258(16)
_cell_measurement_reflns_used 5215
_cell_measurement_temperature 193(2)
_cell_measurement_theta_max 25.68
_cell_measurement_theta_min 2.206
_cell_volume 1650.6(3)
_computing_cell_refinement 'Bruker SAINT (Bruker, 1997)'
_computing_data_collection 'Bruker SMART (Bruker, 1997)'
_computing_data_reduction 'Bruker SAINT (Bruker, 1997)'
_computing_molecular_graphics 'Bruker SHELXTL (Bruker, 1997)'
_computing_publication_material 'Bruker SHELXTL (Bruker, 1997)'
_computing_structure_refinement 'SHELXL-97 (Sheldrick, 1997)'
_computing_structure_solution 'SHELXS-97 (Sheldrick, 1990)'
_diffrn_ambient_temperature 193(2)
_diffrn_detector_area_resol_mean 8.192
_diffrn_measured_fraction_theta_full 0.995
_diffrn_measured_fraction_theta_max 0.995
_diffrn_measurement_device_type 'Bruker PLATFORM diffractometer/SMART 1000 CCD area detector'
_diffrn_measurement_method '\w scans'
_diffrn_radiation_monochromator graphite
_diffrn_radiation_source 'fine-focus sealed tube'
_diffrn_radiation_type MoK\a
_diffrn_radiation_wavelength 0.71073
_diffrn_reflns_av_R_equivalents 0.0237
_diffrn_reflns_av_sigmaI/netI 0.0330
_diffrn_reflns_limit_h_max 14
_diffrn_reflns_limit_h_min -14
_diffrn_reflns_limit_k_max 16
_diffrn_reflns_limit_k_min -16
_diffrn_reflns_limit_l_max 16
_diffrn_reflns_limit_l_min -16
_diffrn_reflns_number 12301
_diffrn_reflns_theta_full 25.71
_diffrn_reflns_theta_max 25.71
_diffrn_reflns_theta_min 1.76
_diffrn_standards_decay_% 0
_diffrn_standards_interval_time 0
_diffrn_standards_number 0
_exptl_absorpt_coefficient_mu 0.099
_exptl_absorpt_correction_T_max 0.9756
_exptl_absorpt_correction_T_min 0.9680
_exptl_absorpt_correction_type integration
_exptl_absorpt_process_details 'Bruker SHELXTL (Bruker, 1997)'
_exptl_crystal_colour 'dark blue'
_exptl_crystal_density_diffrn 1.153
_exptl_crystal_density_method 'not measured'
_exptl_crystal_description prism
_exptl_crystal_F_000 612
_exptl_crystal_size_max 0.33
_exptl_crystal_size_mid 0.30
_exptl_crystal_size_min 0.25
_refine_diff_density_max 0.352
_refine_diff_density_min -0.272
_refine_diff_density_rms 0.055
_refine_ls_extinction_method none
_refine_ls_goodness_of_fit_ref 1.039
_refine_ls_hydrogen_treatment constr
_refine_ls_matrix_type full
_refine_ls_number_parameters 386
_refine_ls_number_reflns 6264
_refine_ls_number_restraints 0
_refine_ls_restrained_S_all 1.039
_refine_ls_R_factor_all 0.0726
_refine_ls_R_factor_gt 0.0553
_refine_ls_shift/su_max 0.000
_refine_ls_shift/su_mean 0.000
_refine_ls_structure_factor_coef Fsqd
_refine_ls_weighting_details 'calc w=1/[\s^2^(Fo^2^)+(0.0764P)^2^+0.5528P] where P=(Fo^2^+2Fc^2^)/3'
_refine_ls_weighting_scheme calc
_refine_ls_wR_factor_gt 0.1392
_refine_ls_wR_factor_ref 0.1529
_reflns_number_gt 4807
_reflns_number_total 6264
_reflns_threshold_expression I>2\s(I)
_cod_data_source_file ol801464k_si_002.cif
_cod_data_source_block rrt0821
_cod_depositor_comments
;
The following automatic conversions were performed:

'_symmetry_cell_setting' value 'Triclinic' changed to 'triclinic'
according to /home/saulius/struct/CIF-dictionaries/cif_core.dic
dictionary named 'cif_core.dic' version 2.4.1 from 2010-06-29.

Automatic conversion script
Id: cif_fix_values 1715 2011-07-08 13:25:40Z adriana 
;
_cod_database_code 1504843

loop_
_symmetry_equiv_pos_as_xyz
'x, y, z'
'-x, -y, -z'

loop_
_atom_site_label
_atom_site_type_symbol
_atom_site_fract_x
_atom_site_fract_y
_atom_site_fract_z
_atom_site_U_iso_or_equiv
_atom_site_adp_type
_atom_site_occupancy
_atom_site_symmetry_multiplicity
_atom_site_calc_flag
_atom_site_refinement_flags
_atom_site_disorder_assembly
_atom_site_disorder_group
Si Si -0.12628(5) -0.26355(5) -0.17055(4) 0.03653(16) Uani 1 1 d . . .
C1 C 0.34371(19) 0.02004(17) 0.01186(16) 0.0365(4) Uani 1 1 d . A .
C2 C 0.4560(2) 0.02210(17) 0.10844(16) 0.0373(4) Uani 1 1 d . . .
C3 C 0.4308(2) -0.07645(18) 0.14741(17) 0.0402(4) Uani 1 1 d . . .
H3 H 0.3361 -0.1468 0.1070 0.048 Uiso 1 1 calc R . .
C4 C 0.5398(2) -0.07443(18) 0.24291(17) 0.0416(5) Uani 1 1 d . . .
C5 C 0.5147(3) -0.1742(2) 0.28286(19) 0.0511(5) Uani 1 1 d . . .
H5 H 0.4207 -0.2455 0.2426 0.061 Uiso 1 1 calc R . .
C6 C 0.6235(3) -0.1686(2) 0.3778(2) 0.0585(6) Uani 1 1 d . . .
H6 H 0.6050 -0.2359 0.4030 0.070 Uiso 1 1 calc R . .
C7 C 0.7640(3) -0.0631(2) 0.4391(2) 0.0629(7) Uani 1 1 d . . .
H7 H 0.8387 -0.0603 0.5056 0.076 Uiso 1 1 calc R . .
C8 C 0.7942(3) 0.0337(2) 0.40488(19) 0.0553(6) Uani 1 1 d . . .
H8 H 0.8895 0.1034 0.4474 0.066 Uiso 1 1 calc R . .
C9 C 0.6833(2) 0.03242(19) 0.30466(17) 0.0443(5) Uani 1 1 d . . .
C10 C 0.7096(2) 0.12970(19) 0.26769(17) 0.0440(5) Uani 1 1 d . . .
H10 H 0.8047 0.1997 0.3092 0.053 Uiso 1 1 calc R . .
C11 C 0.6003(2) 0.12924(17) 0.17020(16) 0.0379(4) Uani 1 1 d . . .
C12 C 0.6274(2) 0.23058(17) 0.13383(16) 0.0393(4) Uani 1 1 d . . .
C13 C 0.51579(19) 0.22637(17) 0.03393(16) 0.0372(4) Uani 1 1 d . . .
C14 C 0.5387(2) 0.32452(17) -0.00520(17) 0.0410(5) Uani 1 1 d . . .
H14 H 0.6328 0.3956 0.0354 0.049 Uiso 1 1 calc R . .
C15 C 0.4290(2) 0.32157(18) -0.10096(17) 0.0407(4) Uani 1 1 d . . .
C16 C 0.4494(2) 0.4221(2) -0.13948(19) 0.0500(5) Uani 1 1 d . . .
H16 H 0.5423 0.4945 -0.0990 0.060 Uiso 1 1 calc R . .
C17 C 0.3395(3) 0.4166(2) -0.2322(2) 0.0549(6) Uani 1 1 d . . .
H17 H 0.3563 0.4848 -0.2559 0.066 Uiso 1 1 calc R . .
C18 C 0.1988(3) 0.3093(2) -0.29469(19) 0.0526(5) Uani 1 1 d . . .
H18 H 0.1224 0.3064 -0.3598 0.063 Uiso 1 1 calc R . .
C19 C 0.1735(2) 0.2117(2) -0.26175(18) 0.0470(5) Uani 1 1 d . . .
H19 H 0.0791 0.1408 -0.3042 0.056 Uiso 1 1 calc R . .
C20 C 0.2862(2) 0.21320(18) -0.16419(16) 0.0396(4) Uani 1 1 d . . .
C21 C 0.2622(2) 0.11598(17) -0.12659(16) 0.0390(4) Uani 1 1 d . . .
H21 H 0.1681 0.0447 -0.1685 0.047 Uiso 1 1 calc R . .
C22 C 0.37217(19) 0.11868(17) -0.02813(15) 0.0358(4) Uani 1 1 d . . .
C23 C 0.1973(2) -0.07984(17) -0.04384(16) 0.0383(4) Uani 1 1 d . . .
C24 C 0.0707(2) -0.15681(18) -0.09106(17) 0.0416(5) Uani 1 1 d . A .
C25 C -0.2103(2) -0.17274(19) -0.16674(19) 0.0464(5) Uani 1 1 d . A .
H25 H -0.1723 -0.1362 -0.0830 0.056 Uiso 1 1 calc R . .
C26 C -0.1677(3) -0.0672(2) -0.2091(3) 0.0719(8) Uani 1 1 d . . .
H26A H -0.0619 -0.0175 -0.1704 0.086 Uiso 1 1 calc R A .
H26B H -0.2033 -0.0185 -0.1914 0.086 Uiso 1 1 calc R . .
H26C H -0.2103 -0.0975 -0.2930 0.086 Uiso 1 1 calc R . .
C27 C -0.3742(2) -0.2529(2) -0.2238(2) 0.0561(6) Uani 1 1 d . . .
H27A H -0.3976 -0.3198 -0.1944 0.067 Uiso 1 1 calc R A .
H27B H -0.4192 -0.2849 -0.3078 0.067 Uiso 1 1 calc R . .
H27C H -0.4110 -0.2054 -0.2058 0.067 Uiso 1 1 calc R . .
C28 C -0.1710(2) -0.3716(2) -0.0935(2) 0.0563(6) Uani 1 1 d . A .
H28 H -0.2775 -0.4323 -0.1428 0.068 Uiso 1 1 calc R . .
C29 C -0.0960(4) -0.4412(3) -0.0804(4) 0.1085(13) Uani 1 1 d . . .
H29A H -0.1134 -0.4771 -0.1558 0.130 Uiso 1 1 calc R A .
H29B H -0.1347 -0.5052 -0.0512 0.130 Uiso 1 1 calc R . .
H29C H 0.0084 -0.3862 -0.0258 0.130 Uiso 1 1 calc R . .
C30 C -0.1413(3) -0.3115(3) 0.0235(2) 0.0847(9) Uani 1 1 d . . .
H30A H -0.1895 -0.2665 0.0138 0.102 Uiso 1 1 calc R A .
H30B H -0.0367 -0.2560 0.0768 0.102 Uiso 1 1 calc R . .
H30C H -0.1787 -0.3732 0.0552 0.102 Uiso 1 1 calc R . .
C31A C -0.1889(5) -0.3657(5) -0.3127(4) 0.0437(12) Uiso 0.50 1 d P A 1
H31A H -0.1164 -0.3891 -0.2973 0.052 Uiso 0.50 1 calc PR A 1
C32A C -0.1841(7) -0.2971(6) -0.3982(6) 0.0785(17) Uiso 0.50 1 d P A 1
H32A H -0.0873 -0.2242 -0.3621 0.094 Uiso 0.50 1 calc PR A 1
H32B H -0.2561 -0.2746 -0.4183 0.094 Uiso 0.50 1 calc PR A 1
H32C H -0.2057 -0.3490 -0.4685 0.094 Uiso 0.50 1 calc PR A 1
C33A C -0.3333(5) -0.4803(4) -0.3711(4) 0.0585(12) Uiso 0.50 1 d P A 1
H33A H -0.3356 -0.5260 -0.3185 0.070 Uiso 0.50 1 calc PR A 1
H33B H -0.3501 -0.5283 -0.4412 0.070 Uiso 0.50 1 calc PR A 1
H33C H -0.4089 -0.4620 -0.3921 0.070 Uiso 0.50 1 calc PR A 1
C31B C -0.1644(5) -0.3296(4) -0.3190(4) 0.0391(11) Uiso 0.50 1 d P A 2
H31B H -0.1088 -0.3700 -0.3071 0.047 Uiso 0.50 1 calc PR A 2
C32B C -0.1129(6) -0.2416(5) -0.3757(5) 0.0643(13) Uiso 0.50 1 d P A 2
H32D H -0.0108 -0.1784 -0.3214 0.077 Uiso 0.50 1 calc PR A 2
H32E H -0.1710 -0.2051 -0.3975 0.077 Uiso 0.50 1 calc PR A 2
H32F H -0.1233 -0.2841 -0.4450 0.077 Uiso 0.50 1 calc PR A 2
C33B C -0.3232(6) -0.4298(5) -0.4030(5) 0.0728(15) Uiso 0.50 1 d P A 2
H33D H -0.3549 -0.4872 -0.3657 0.087 Uiso 0.50 1 calc PR A 2
H33E H -0.3334 -0.4716 -0.4726 0.087 Uiso 0.50 1 calc PR A 2
H33F H -0.3829 -0.3946 -0.4246 0.087 Uiso 0.50 1 calc PR A 2
C34 C 0.7674(2) 0.33925(18) 0.20074(17) 0.0432(5) Uani 1 1 d . . .
C35 C 0.8839(2) 0.43083(19) 0.26067(18) 0.0458(5) Uani 1 1 d . . .
C36 C 1.0232(2) 0.54005(17) 0.33382(17) 0.0414(5) Uani 1 1 d . . .
C37 C 1.1158(2) 0.55434(18) 0.44633(17) 0.0426(5) Uani 1 1 d . . .
H37 H 1.0866 0.4909 0.4755 0.051 Uiso 1 1 calc R . .
C38 C 1.2495(2) 0.65944(18) 0.51599(17) 0.0442(5) Uani 1 1 d . . .
H38 H 1.3102 0.6675 0.5930 0.053 Uiso 1 1 calc R . .
C39 C 1.2977(2) 0.75350(18) 0.47685(18) 0.0433(5) Uani 1 1 d . . .
C40 C 1.2055(3) 0.7389(2) 0.3645(2) 0.0576(6) Uani 1 1 d . . .
H40 H 1.2357 0.8023 0.3355 0.069 Uiso 1 1 calc R . .
C41 C 1.0707(2) 0.6345(2) 0.2938(2) 0.0587(6) Uani 1 1 d . . .
H41 H 1.0098 0.6271 0.2171 0.070 Uiso 1 1 calc R . .
C42 C 1.4448(2) 0.8671(2) 0.5522(2) 0.0584(6) Uani 1 1 d . . .
H42A H 1.5095 0.8681 0.5265 0.070 Uiso 1 1 calc R . .
H42B H 1.4845 0.8701 0.6327 0.070 Uiso 1 1 calc R . .
H42C H 1.4362 0.9372 0.5466 0.070 Uiso 1 1 calc R . .

loop_
_atom_site_aniso_label
_atom_site_aniso_U_11
_atom_site_aniso_U_22
_atom_site_aniso_U_33
_atom_site_aniso_U_23
_atom_site_aniso_U_13
_atom_site_aniso_U_12
Si 0.0290(3) 0.0392(3) 0.0354(3) 0.0117(2) 0.0139(2) 0.0170(2)
C1 0.0312(9) 0.0375(10) 0.0363(10) 0.0059(8) 0.0178(8) 0.0163(8)
C2 0.0333(10) 0.0417(10) 0.0354(10) 0.0062(8) 0.0186(8) 0.0197(9)
C3 0.0377(10) 0.0418(11) 0.0397(11) 0.0083(9) 0.0213(9) 0.0203(9)
C4 0.0448(11) 0.0494(12) 0.0361(10) 0.0105(9) 0.0226(9) 0.0287(10)
C5 0.0578(13) 0.0573(13) 0.0460(12) 0.0180(11) 0.0297(11) 0.0340(12)
C6 0.0754(17) 0.0665(15) 0.0480(13) 0.0265(12) 0.0329(13) 0.0466(14)
C7 0.0670(16) 0.0786(17) 0.0415(13) 0.0186(12) 0.0188(12) 0.0473(15)
C8 0.0524(13) 0.0664(15) 0.0383(11) 0.0112(11) 0.0154(10) 0.0347(12)
C9 0.0436(11) 0.0532(12) 0.0352(10) 0.0082(9) 0.0178(9) 0.0294(10)
C10 0.0352(10) 0.0487(12) 0.0365(10) 0.0023(9) 0.0134(9) 0.0215(9)
C11 0.0326(10) 0.0423(11) 0.0344(10) 0.0046(8) 0.0170(8) 0.0192(9)
C12 0.0308(10) 0.0416(11) 0.0377(10) 0.0035(8) 0.0172(8) 0.0163(8)
C13 0.0313(9) 0.0405(10) 0.0348(10) 0.0050(8) 0.0182(8) 0.0163(8)
C14 0.0339(10) 0.0387(11) 0.0422(11) 0.0073(9) 0.0215(9) 0.0131(9)
C15 0.0405(11) 0.0418(11) 0.0401(11) 0.0098(9) 0.0251(9) 0.0192(9)
C16 0.0503(12) 0.0460(12) 0.0526(13) 0.0170(10) 0.0310(11) 0.0210(10)
C17 0.0660(15) 0.0525(13) 0.0543(14) 0.0249(11) 0.0357(12) 0.0323(12)
C18 0.0558(13) 0.0619(14) 0.0465(12) 0.0216(11) 0.0268(11) 0.0355(12)
C19 0.0429(11) 0.0522(12) 0.0425(11) 0.0143(10) 0.0212(10) 0.0245(10)
C20 0.0384(10) 0.0452(11) 0.0357(10) 0.0098(9) 0.0211(9) 0.0219(9)
C21 0.0308(9) 0.0410(11) 0.0366(10) 0.0068(8) 0.0166(8) 0.0152(8)
C22 0.0308(9) 0.0388(10) 0.0341(10) 0.0059(8) 0.0178(8) 0.0164(8)
C23 0.0351(10) 0.0408(10) 0.0382(10) 0.0122(9) 0.0184(9) 0.0206(9)
C24 0.0365(11) 0.0421(11) 0.0437(11) 0.0162(9) 0.0189(9) 0.0209(9)
C25 0.0415(11) 0.0470(12) 0.0505(12) 0.0140(10) 0.0234(10) 0.0246(10)
C26 0.0614(16) 0.0608(15) 0.110(2) 0.0379(15) 0.0479(16) 0.0404(14)
C27 0.0424(12) 0.0616(14) 0.0708(16) 0.0194(12) 0.0298(12) 0.0331(11)
C28 0.0442(12) 0.0560(14) 0.0727(16) 0.0333(12) 0.0315(12) 0.0269(11)
C29 0.115(3) 0.107(3) 0.185(4) 0.107(3) 0.102(3) 0.086(2)
C30 0.090(2) 0.105(2) 0.0636(17) 0.0494(17) 0.0434(16) 0.0483(19)
C34 0.0345(10) 0.0467(12) 0.0408(11) 0.0087(9) 0.0164(9) 0.0206(10)
C35 0.0339(11) 0.0463(12) 0.0458(12) 0.0084(10) 0.0158(9) 0.0195(10)
C36 0.0311(10) 0.0393(10) 0.0430(11) 0.0059(9) 0.0152(9) 0.0166(9)
C37 0.0372(10) 0.0422(11) 0.0446(11) 0.0135(9) 0.0224(9) 0.0179(9)
C38 0.0364(11) 0.0489(12) 0.0349(10) 0.0080(9) 0.0159(9) 0.0178(9)
C39 0.0385(11) 0.0390(11) 0.0464(11) 0.0067(9) 0.0230(10) 0.0172(9)
C40 0.0552(14) 0.0437(12) 0.0600(14) 0.0232(11) 0.0256(12) 0.0199(11)
C41 0.0487(13) 0.0541(14) 0.0478(13) 0.0186(11) 0.0107(11) 0.0228(11)
C42 0.0452(12) 0.0476(13) 0.0602(14) 0.0065(11) 0.0258(11) 0.0127(11)

loop_
_atom_type_symbol
_atom_type_description
_atom_type_scat_dispersion_real
_atom_type_scat_dispersion_imag
_atom_type_scat_source
C C 0.0033 0.0016 'International Tables Vol C Tables 4.2.6.8 and 6.1.1.4'
H H 0.0000 0.0000 'International Tables Vol C Tables 4.2.6.8 and 6.1.1.4'
Si Si 0.0817 0.0704 'International Tables Vol C Tables 4.2.6.8 and 6.1.1.4'

loop_
_geom_angle_atom_site_label_1
_geom_angle_atom_site_label_2
_geom_angle_atom_site_label_3
_geom_angle
C24 Si C31A 110.44(17)
C24 Si C28 109.20(10)
C31A Si C28 102.14(18)
C24 Si C25 106.94(9)
C31A Si C25 119.66(17)
C28 Si C25 108.08(10)
C24 Si C31B 101.45(16)
C28 Si C31B 116.36(18)
C25 Si C31B 114.17(16)
C22 C1 C2 121.01(17)
C22 C1 C23 118.50(17)
C2 C1 C23 120.43(17)
C3 C2 C1 121.88(17)
C3 C2 C11 118.87(17)
C1 C2 C11 119.23(18)
C4 C3 C2 122.21(18)
C3 C4 C5 122.41(19)
C3 C4 C9 118.92(19)
C5 C4 C9 118.67(19)
C6 C5 C4 120.9(2)
C5 C6 C7 120.3(2)
C8 C7 C6 121.3(2)
C7 C8 C9 120.6(2)
C10 C9 C8 122.3(2)
C10 C9 C4 119.55(18)
C8 C9 C4 118.1(2)
C9 C10 C11 122.42(19)
C10 C11 C12 122.14(17)
C10 C11 C2 118.03(18)
C12 C11 C2 119.81(17)
C11 C12 C13 120.77(17)
C11 C12 C34 119.36(17)
C13 C12 C34 119.84(18)
C14 C13 C12 122.44(17)
C14 C13 C22 118.39(17)
C12 C13 C22 119.15(18)
C15 C14 C13 122.48(17)
C14 C15 C16 123.13(18)
C14 C15 C20 119.10(18)
C16 C15 C20 117.75(18)
C17 C16 C15 121.6(2)
C16 C17 C18 120.6(2)
C19 C18 C17 120.3(2)
C18 C19 C20 121.2(2)
C21 C20 C19 122.31(18)
C21 C20 C15 119.01(18)
C19 C20 C15 118.65(18)
C20 C21 C22 122.41(17)
C21 C22 C1 121.50(17)
C21 C22 C13 118.59(17)
C1 C22 C13 119.89(17)
C24 C23 C1 174.4(2)
C23 C24 Si 174.03(18)
C26 C25 C27 111.73(19)
C26 C25 Si 116.05(15)
C27 C25 Si 111.93(15)
C29 C28 C30 110.4(3)
C29 C28 Si 112.79(18)
C30 C28 Si 112.80(17)
C33A C31A C32A 109.0(4)
C33A C31A Si 117.4(4)
C32A C31A Si 110.7(4)
C32B C31B C33B 110.2(5)
C32B C31B Si 116.7(3)
C33B C31B Si 112.7(3)
C35 C34 C12 177.2(2)
C34 C35 C36 179.2(2)
C37 C36 C41 117.89(18)
C37 C36 C35 121.09(19)
C41 C36 C35 121.01(19)
C38 C37 C36 120.75(19)
C37 C38 C39 121.76(19)
C38 C39 C40 117.41(19)
C38 C39 C42 121.7(2)
C40 C39 C42 120.9(2)
C41 C40 C39 121.6(2)
C40 C41 C36 120.6(2)

loop_
_geom_bond_atom_site_label_1
_geom_bond_atom_site_label_2
_geom_bond_distance
Si C24 1.836(2)
Si C31A 1.871(5)
Si C28 1.872(2)
Si C25 1.890(2)
Si C31B 1.893(5)
C1 C22 1.415(3)
C1 C2 1.417(3)
C1 C23 1.431(3)
C2 C3 1.407(3)
C2 C11 1.446(3)
C3 C4 1.388(3)
C4 C5 1.428(3)
C4 C9 1.440(3)
C5 C6 1.360(3)
C6 C7 1.415(3)
C7 C8 1.350(3)
C8 C9 1.439(3)
C9 C10 1.377(3)
C10 C11 1.415(3)
C11 C12 1.418(3)
C12 C13 1.423(3)
C12 C34 1.430(3)
C13 C14 1.404(3)
C13 C22 1.445(2)
C14 C15 1.389(3)
C15 C16 1.430(3)
C15 C20 1.443(3)
C16 C17 1.351(3)
C17 C18 1.426(3)
C18 C19 1.352(3)
C19 C20 1.430(3)
C20 C21 1.382(3)
C21 C22 1.412(3)
C23 C24 1.204(3)
C25 C26 1.518(3)
C25 C27 1.525(3)
C28 C29 1.523(4)
C28 C30 1.526(4)
C31A C33A 1.490(7)
C31A C32A 1.544(8)
C31B C32B 1.506(7)
C31B C33B 1.529(7)
C34 C35 1.200(3)
C35 C36 1.435(3)
C36 C37 1.390(3)
C36 C41 1.393(3)
C37 C38 1.378(3)
C38 C39 1.382(3)
C39 C40 1.386(3)
C39 C42 1.503(3)
C40 C41 1.381(3)

loop_
_geom_torsion_atom_site_label_1
_geom_torsion_atom_site_label_2
_geom_torsion_atom_site_label_3
_geom_torsion_atom_site_label_4
_geom_torsion
C22 C1 C2 C3 -178.05(16)
C23 C1 C2 C3 5.1(3)
C22 C1 C2 C11 3.1(3)
C23 C1 C2 C11 -173.83(16)
C1 C2 C3 C4 -179.04(17)
C11 C2 C3 C4 -0.2(3)
C2 C3 C4 C5 179.93(17)
C2 C3 C4 C9 0.4(3)
C3 C4 C5 C6 -179.1(2)
C9 C4 C5 C6 0.5(3)
C4 C5 C6 C7 0.2(3)
C5 C6 C7 C8 -0.6(4)
C6 C7 C8 C9 0.2(4)
C7 C8 C9 C10 179.5(2)
C7 C8 C9 C4 0.5(3)
C3 C4 C9 C10 -0.3(3)
C5 C4 C9 C10 -179.83(18)
C3 C4 C9 C8 178.74(18)
C5 C4 C9 C8 -0.8(3)
C8 C9 C10 C11 -179.03(19)
C4 C9 C10 C11 -0.1(3)
C9 C10 C11 C12 178.79(17)
C9 C10 C11 C2 0.3(3)
C3 C2 C11 C10 -0.2(3)
C1 C2 C11 C10 178.73(17)
C3 C2 C11 C12 -178.71(16)
C1 C2 C11 C12 0.2(3)
C10 C11 C12 C13 178.69(17)
C2 C11 C12 C13 -2.8(3)
C10 C11 C12 C34 -3.3(3)
C2 C11 C12 C34 175.13(16)
C11 C12 C13 C14 -179.58(17)
C34 C12 C13 C14 2.5(3)
C11 C12 C13 C22 2.2(3)
C34 C12 C13 C22 -175.73(16)
C12 C13 C14 C15 -178.34(18)
C22 C13 C14 C15 -0.1(3)
C13 C14 C15 C16 177.78(18)
C13 C14 C15 C20 -1.0(3)
C14 C15 C16 C17 -179.1(2)
C20 C15 C16 C17 -0.3(3)
C15 C16 C17 C18 0.1(3)
C16 C17 C18 C19 0.1(3)
C17 C18 C19 C20 -0.1(3)
C18 C19 C20 C21 177.94(19)
C18 C19 C20 C15 -0.1(3)
C14 C15 C20 C21 1.0(3)
C16 C15 C20 C21 -177.84(17)
C14 C15 C20 C19 179.16(18)
C16 C15 C20 C19 0.3(3)
C19 C20 C21 C22 -177.93(18)
C15 C20 C21 C22 0.2(3)
C20 C21 C22 C1 177.20(17)
C20 C21 C22 C13 -1.3(3)
C2 C1 C22 C21 177.83(17)
C23 C1 C22 C21 -5.2(3)
C2 C1 C22 C13 -3.7(3)
C23 C1 C22 C13 173.27(16)
C14 C13 C22 C21 1.3(3)
C12 C13 C22 C21 179.54(16)
C14 C13 C22 C1 -177.24(16)
C12 C13 C22 C1 1.0(3)
C22 C1 C23 C24 -40(2)
C2 C1 C23 C24 137(2)
C1 C23 C24 Si 32(4)
C31A Si C24 C23 90.3(18)
C28 Si C24 C23 -158.1(18)
C25 Si C24 C23 -41.4(18)
C31B Si C24 C23 78.5(18)
C24 Si C25 C26 53.8(2)
C31A Si C25 C26 -72.6(3)
C28 Si C25 C26 171.23(18)
C31B Si C25 C26 -57.6(2)
C24 Si C25 C27 -176.36(15)
C31A Si C25 C27 57.2(3)
C28 Si C25 C27 -58.90(18)
C31B Si C25 C27 72.3(2)
C24 Si C28 C29 -58.2(2)
C31A Si C28 C29 58.7(3)
C25 Si C28 C29 -174.2(2)
C31B Si C28 C29 55.8(3)
C24 Si C28 C30 67.8(2)
C31A Si C28 C30 -175.3(2)
C25 Si C28 C30 -48.2(2)
C31B Si C28 C30 -178.2(2)
C24 Si C31A C33A 161.1(3)
C28 Si C31A C33A 45.1(4)
C25 Si C31A C33A -74.1(4)
C24 Si C31A C32A -72.9(4)
C28 Si C31A C32A 171.1(3)
C25 Si C31A C32A 51.9(4)
C24 Si C31B C32B -54.7(4)
C28 Si C31B C32B -173.1(3)
C25 Si C31B C32B 59.9(4)
C24 Si C31B C33B 176.2(4)
C28 Si C31B C33B 57.9(4)
C25 Si C31B C33B -69.1(4)
C11 C12 C34 C35 -64(5)
C13 C12 C34 C35 114(5)
C12 C34 C35 C36 24(19)
C34 C35 C36 C37 26(16)
C34 C35 C36 C41 -155(16)
C41 C36 C37 C38 0.7(3)
C35 C36 C37 C38 179.90(18)
C36 C37 C38 C39 -1.0(3)
C37 C38 C39 C40 0.7(3)
C37 C38 C39 C42 -178.80(19)
C38 C39 C40 C41 -0.2(3)
C42 C39 C40 C41 179.3(2)
C39 C40 C41 C36 0.0(4)
C37 C36 C41 C40 -0.3(3)
C35 C36 C41 C40 -179.4(2)
